data_4085032
loop_
_publ_author_name
'Liu, Qian'
'Contrella, Nathan D.'
'Filatov, Alexander S.'
'Jordan, Richard F.'

_publ_section_title
;
 Synthesis of Borophosphonate Cage Compounds: Influence of Substituent and
 Concentration Effects on Product Distribution in Condensation Reactions
 of Aryl Phosphonic Acids and Boronic Acids
;
_journal_issue 1
_journal_name_full Organometallics
_journal_page_first 254
_journal_paper_doi 10.1021/om501101q
_journal_volume 34
_journal_year 2015
_chemical_formula_moiety 'C126 H156 B6 O24 P6, C6 H6, 2(C7 H8)'
_chemical_formula_sum 'C146 H176 B6 O24 P6'
_chemical_formula_weight 2565.56
_chemical_name_systematic
; 
 ? 
;
_space_group_IT_number 2
_symmetry_cell_setting triclinic
_symmetry_Int_Tables_number 2
_symmetry_space_group_name_Hall '-P 1'
_symmetry_space_group_name_H-M 'P -1'
_atom_sites_solution_hydrogens geom
_atom_sites_solution_primary direct
_atom_sites_solution_secondary difmap
_audit_creation_method SHELXL-97
_cell_angle_alpha 70.912(4)
_cell_angle_beta 65.758(3)
_cell_angle_gamma 77.708(3)
_cell_formula_units_Z 1
_cell_length_a 14.9373(16)
_cell_length_b 15.3524(15)
_cell_length_c 18.090(2)
_cell_measurement_reflns_used 9988
_cell_measurement_temperature 100(2)
_cell_measurement_theta_max 24.54
_cell_measurement_theta_min 2.31
_cell_volume 3559.8(7)
_computing_cell_refinement 'SAINT V.8.34 (Bruker AXS Inc., 2012)'
_computing_data_collection 'APEX2 v.2014.7-1 (Bruker AXS Inc., 2014)'
_computing_data_reduction 'SAINT V.8.34 (Bruker AXS Inc., 2012)'
_computing_molecular_graphics 'APEX2 v.2014.7-1 (Bruker AXS Inc., 2014)'
_computing_publication_material 'APEX2 v.2014.7-1 (Bruker AXS Inc., 2014)'
_computing_structure_refinement 'SHELXL-08 (Sheldrick, 2008)'
_computing_structure_solution 'SHELXS-08 (Sheldrick, 2008)'
_diffrn_ambient_temperature 100(2)
_diffrn_detector_area_resol_mean 10.4167
_diffrn_measured_fraction_theta_full 0.929
_diffrn_measured_fraction_theta_max 0.920
_diffrn_measurement_device_type 'Bruker D8 Venture PHOTON 100 CMOS'
_diffrn_measurement_method 'omega and phi scans'
_diffrn_radiation_monochromator mirrors
_diffrn_radiation_source 'INCOATEC ImuS micro-focus source'
_diffrn_radiation_type Mo-K\a
_diffrn_radiation_wavelength 0.71073
_diffrn_reflns_av_R_equivalents 0.0772
_diffrn_reflns_av_sigmaI/netI 0.0635
_diffrn_reflns_limit_h_max 17
_diffrn_reflns_limit_h_min -17
_diffrn_reflns_limit_k_max 18
_diffrn_reflns_limit_k_min -18
_diffrn_reflns_limit_l_max 21
_diffrn_reflns_limit_l_min -21
_diffrn_reflns_number 81635
_diffrn_reflns_theta_full 25.00
_diffrn_reflns_theta_max 25.14
_diffrn_reflns_theta_min 2.15
_exptl_absorpt_coefficient_mu 0.142
_exptl_absorpt_correction_T_max 0.9817
_exptl_absorpt_correction_T_min 0.9748
_exptl_absorpt_correction_type multi-scan
_exptl_absorpt_process_details
;
SADABS V2012/1 (Bruker AXS Inc.)
;
_exptl_crystal_colour colorless
_exptl_crystal_density_diffrn 1.197
_exptl_crystal_density_method 'not measured'
_exptl_crystal_description block
_exptl_crystal_F_000 1364
_exptl_crystal_size_max 0.18
_exptl_crystal_size_mid 0.17
_exptl_crystal_size_min 0.13
_refine_diff_density_max 0.947
_refine_diff_density_min -0.755
_refine_diff_density_rms 0.073
_refine_ls_extinction_method none
_refine_ls_goodness_of_fit_ref 1.032
_refine_ls_hydrogen_treatment constr
_refine_ls_matrix_type full
_refine_ls_number_parameters 830
_refine_ls_number_reflns 11725
_refine_ls_number_restraints 8
_refine_ls_restrained_S_all 1.253
_refine_ls_R_factor_all 0.1112
_refine_ls_R_factor_gt 0.0641
_refine_ls_shift/su_max 0.000
_refine_ls_shift/su_mean 0.000
_refine_ls_structure_factor_coef Fsqd
_refine_ls_weighting_details 'calc w=1/[\s^2^(Fo^2^)+(0.0851P)^2^+6.1925P] where P=(Fo^2^+2Fc^2^)/3'
_refine_ls_weighting_scheme calc
_refine_ls_wR_factor_gt 0.1566
_refine_ls_wR_factor_ref 0.1825
_reflns_number_gt 7918
_reflns_number_total 11725
_reflns_threshold_expression I>2\s(I)
_cod_data_source_file om501101q_si_003.cif
_cod_data_source_block 4d
_cod_depositor_comments
;
The following automatic conversions were performed:

'_symmetry_cell_setting' value 'Triclinic' changed to 'triclinic'
according to
/home/saulius/struct/COD-crude-data--automatic-downloads/rss-feeds/ACS/lib/dictionaries/cif_core.dic
dictionary named 'cif_core.dic' version 2.4.2 from 2011-04-26.

Automatic conversion script
Id: cif_fix_values 2935 2014-11-11 08:27:57Z andrius 

 Adding full bibliography for 4085030--4085032.cif.
;
_cod_database_code 4085032

loop_
_symmetry_equiv_pos_as_xyz
'x, y, z'
'-x, -y, -z'

loop_
_atom_site_label
_atom_site_type_symbol
_atom_site_fract_x
_atom_site_fract_y
_atom_site_fract_z
_atom_site_U_iso_or_equiv
_atom_site_adp_type
_atom_site_occupancy
_atom_site_symmetry_multiplicity
_atom_site_calc_flag
_atom_site_refinement_flags
_atom_site_disorder_assembly
_atom_site_disorder_group
P1 P 0.28508(8) 0.42128(7) 0.63548(7) 0.0189(3) Uani 1 1 d . . .
P2 P 0.66725(8) 0.37791(7) 0.56822(7) 0.0187(3) Uani 1 1 d . . .
P3 P 0.48883(8) 0.65489(7) 0.54432(7) 0.0181(3) Uani 1 1 d . . .
B1 B 0.2955(4) 0.6157(3) 0.5937(3) 0.0200(11) Uani 1 1 d . . .
B2 B 0.4748(4) 0.3325(3) 0.6237(3) 0.0188(10) Uani 1 1 d . . .
B3 B 0.6815(4) 0.5725(3) 0.5288(3) 0.0200(11) Uani 1 1 d . . .
O1 O 0.2893(2) 0.66060(18) 0.50912(16) 0.0186(6) Uani 1 1 d . . .
O2 O 0.25544(19) 0.52406(18) 0.62414(17) 0.0199(6) Uani 1 1 d . . .
O3 O 0.4011(2) 0.59663(18) 0.58393(17) 0.0192(6) Uani 1 1 d . . .
O4 O 0.3852(2) 0.39746(18) 0.64340(16) 0.0195(6) Uani 1 1 d . . .
O5 O 0.4874(2) 0.30152(18) 0.54981(16) 0.0188(6) Uani 1 1 d . . .
O6 O 0.5552(2) 0.39200(18) 0.59929(16) 0.0192(6) Uani 1 1 d . . .
O7 O 0.7050(2) 0.46987(18) 0.55079(17) 0.0191(6) Uani 1 1 d . . .
O8 O 0.7154(2) 0.61033(19) 0.43613(17) 0.0203(7) Uani 1 1 d . . .
O9 O 0.5721(2) 0.58931(18) 0.56539(17) 0.0196(6) Uani 1 1 d . . .
O10 O 0.9290(3) 0.8031(3) 0.6256(3) 0.0536(11) Uani 1 1 d . . .
O11 O 0.0831(3) 0.8292(2) 0.8968(2) 0.0450(9) Uani 1 1 d . . .
C49X C 0.4821(6) 0.0148(5) 0.9048(7) 0.044(3) Uiso 0.50 1 d PD A 1
H49X H 0.4315 0.0103 0.9588 0.052 Uiso 0.50 1 calc PR A 1
O12X O 0.5429(5) -0.0506(4) 0.9039(4) 0.0386(16) Uiso 0.50 1 d PD A 1
C49Y C 0.4515(6) 0.0322(7) 0.9263(4) 0.043(3) Uiso 0.50 1 d PD A 2
H49Y H 0.4995 -0.0196 0.9249 0.052 Uiso 0.50 1 calc PR A 2
O12Y O 0.3909(6) 0.0289(5) 0.9957(5) 0.054(2) Uiso 0.50 1 d PD A 2
C1 C 0.8817(4) 0.7371(4) 0.6634(4) 0.0436(14) Uani 1 1 d . . .
H1 H 0.8770 0.7085 0.7199 0.052 Uiso 1 1 calc R . .
C2 C 0.8308(3) 0.6970(3) 0.6298(3) 0.0318(11) Uani 1 1 d . . .
C3 C 0.7781(4) 0.6212(4) 0.6793(3) 0.0396(13) Uani 1 1 d . . .
H3 H 0.7739 0.5954 0.7359 0.048 Uiso 1 1 calc R . .
C4 C 0.7312(4) 0.5825(3) 0.6472(3) 0.0335(12) Uani 1 1 d . . .
H4 H 0.6955 0.5302 0.6823 0.040 Uiso 1 1 calc R . .
C5 C 0.7351(3) 0.6182(3) 0.5650(3) 0.0225(10) Uani 1 1 d . . .
C6 C 0.7882(3) 0.6951(3) 0.5164(3) 0.0296(11) Uani 1 1 d . . .
H6 H 0.7923 0.7214 0.4598 0.035 Uiso 1 1 calc R . .
C7 C 0.8351(4) 0.7342(3) 0.5479(3) 0.0330(12) Uani 1 1 d . . .
H7 H 0.8704 0.7868 0.5132 0.040 Uiso 1 1 calc R . .
C8 C 0.3236(6) 0.9975(4) 0.4756(4) 0.080(3) Uani 1 1 d . . .
H8A H 0.2962 0.9443 0.4766 0.120 Uiso 1 1 calc R . .
H8B H 0.3926 0.9989 0.4369 0.120 Uiso 1 1 calc R . .
H8C H 0.2857 1.0547 0.4566 0.120 Uiso 1 1 calc R . .
C9 C 0.2109(4) 0.9905(4) 0.6223(4) 0.0486(15) Uani 1 1 d . . .
H9A H 0.2069 0.9796 0.6801 0.073 Uiso 1 1 calc R . .
H9B H 0.1799 0.9420 0.6197 0.073 Uiso 1 1 calc R . .
H9C H 0.1765 1.0510 0.6053 0.073 Uiso 1 1 calc R . .
C10 C 0.3615(4) 1.0723(3) 0.5607(4) 0.0474(15) Uani 1 1 d . . .
H10A H 0.3262 1.1296 0.5384 0.071 Uiso 1 1 calc R . .
H10B H 0.4314 1.0711 0.5242 0.071 Uiso 1 1 calc R . .
H10C H 0.3549 1.0695 0.6176 0.071 Uiso 1 1 calc R . .
C11 C 0.3176(4) 0.9891(3) 0.5638(3) 0.0340(12) Uani 1 1 d . . .
C12 C 0.3734(3) 0.8991(3) 0.5976(3) 0.0281(11) Uani 1 1 d . . .
C13 C 0.4063(3) 0.8279(3) 0.5588(3) 0.0225(10) Uani 1 1 d . . .
H13 H 0.3919 0.8332 0.5108 0.027 Uiso 1 1 calc R . .
C14 C 0.4601(3) 0.7486(3) 0.5892(3) 0.0210(10) Uani 1 1 d . . .
C15 C 0.4819(3) 0.7396(3) 0.6589(3) 0.0232(10) Uani 1 1 d . . .
H15 H 0.5209 0.6864 0.6777 0.028 Uiso 1 1 calc R . .
C16 C 0.4471(3) 0.8077(3) 0.7015(3) 0.0252(10) Uani 1 1 d . . .
C17 C 0.3937(3) 0.8860(3) 0.6696(3) 0.0290(11) Uani 1 1 d . . .
H17 H 0.3696 0.9332 0.6982 0.035 Uiso 1 1 calc R . .
C18 C 0.4703(4) 0.7973(3) 0.7792(3) 0.0315(11) Uani 1 1 d . . .
C19 C 0.4601(5) 0.6980(3) 0.8359(3) 0.0464(14) Uani 1 1 d . . .
H19A H 0.3929 0.6821 0.8533 0.070 Uiso 1 1 calc R . .
H19B H 0.4736 0.6931 0.8859 0.070 Uiso 1 1 calc R . .
H19C H 0.5073 0.6553 0.8049 0.070 Uiso 1 1 calc R . .
C20 C 0.5764(4) 0.8213(4) 0.7495(3) 0.0438(14) Uani 1 1 d . . .
H20A H 0.6220 0.7787 0.7174 0.066 Uiso 1 1 calc R . .
H20B H 0.5922 0.8154 0.7985 0.066 Uiso 1 1 calc R . .
H20C H 0.5827 0.8850 0.7136 0.066 Uiso 1 1 calc R . .
C21 C 0.4000(4) 0.8614(4) 0.8321(3) 0.0415(13) Uani 1 1 d . . .
H21A H 0.4084 0.9260 0.7989 0.062 Uiso 1 1 calc R . .
H21B H 0.4148 0.8508 0.8825 0.062 Uiso 1 1 calc R . .
H21C H 0.3319 0.8486 0.8487 0.062 Uiso 1 1 calc R . .
C22 C 0.0609(4) 0.8249(3) 0.8411(3) 0.0357(12) Uani 1 1 d . . .
H22 H 0.0022 0.8600 0.8357 0.043 Uiso 1 1 calc R . .
C23 C 0.1172(3) 0.7697(3) 0.7809(3) 0.0271(11) Uani 1 1 d . . .
C24 C 0.0887(3) 0.7763(3) 0.7150(3) 0.0269(11) Uani 1 1 d . . .
H24 H 0.0300 0.8130 0.7114 0.032 Uiso 1 1 calc R . .
C25 C 0.1452(3) 0.7296(3) 0.6547(3) 0.0251(10) Uani 1 1 d . . .
H25 H 0.1256 0.7357 0.6093 0.030 Uiso 1 1 calc R . .
C26 C 0.2307(3) 0.6734(3) 0.6595(3) 0.0210(10) Uani 1 1 d . . .
C27 C 0.2550(3) 0.6650(3) 0.7287(3) 0.0238(10) Uani 1 1 d . . .
H27 H 0.3111 0.6252 0.7347 0.029 Uiso 1 1 calc R . .
C28 C 0.2002(3) 0.7126(3) 0.7882(3) 0.0266(10) Uani 1 1 d . . .
H28 H 0.2192 0.7062 0.8339 0.032 Uiso 1 1 calc R . .
C29 C -0.1093(5) 0.4818(5) 0.8405(4) 0.0642(18) Uani 1 1 d . . .
H29A H -0.1397 0.4313 0.8404 0.096 Uiso 1 1 calc R . .
H29B H -0.0695 0.5128 0.7825 0.096 Uiso 1 1 calc R . .
H29C H -0.1609 0.5265 0.8654 0.096 Uiso 1 1 calc R . .
C30 C -0.0039(5) 0.5271(4) 0.8921(4) 0.0609(18) Uani 1 1 d . . .
H30A H -0.0585 0.5640 0.9248 0.091 Uiso 1 1 calc R . .
H30B H 0.0247 0.5646 0.8339 0.091 Uiso 1 1 calc R . .
H30C H 0.0467 0.5074 0.9171 0.091 Uiso 1 1 calc R . .
C31 C -0.1004(5) 0.3941(4) 0.9812(4) 0.067(2) Uani 1 1 d . . .
H31A H -0.1270 0.3407 0.9817 0.100 Uiso 1 1 calc R . .
H31B H -0.1547 0.4369 1.0059 0.100 Uiso 1 1 calc R . .
H31C H -0.0577 0.3729 1.0140 0.100 Uiso 1 1 calc R . .
C32 C -0.0422(3) 0.4421(3) 0.8929(3) 0.0298(11) Uani 1 1 d . . .
C33 C 0.0426(3) 0.3801(3) 0.8480(3) 0.0225(10) Uani 1 1 d . . .
C34 C 0.1162(3) 0.4198(3) 0.7731(3) 0.0231(10) Uani 1 1 d . . .
H34 H 0.1136 0.4853 0.7518 0.028 Uiso 1 1 calc R . .
C35 C 0.1926(3) 0.3663(3) 0.7293(3) 0.0208(10) Uani 1 1 d . . .
C36 C 0.1978(3) 0.2699(3) 0.7588(3) 0.0228(10) Uani 1 1 d . . .
H36 H 0.2502 0.2333 0.7277 0.027 Uiso 1 1 calc R . .
C37 C 0.1263(3) 0.2276(3) 0.8336(3) 0.0239(10) Uani 1 1 d . . .
C38 C 0.0504(3) 0.2841(3) 0.8768(3) 0.0250(10) Uani 1 1 d . . .
H38 H 0.0017 0.2555 0.9284 0.030 Uiso 1 1 calc R . .
C39 C 0.1295(3) 0.1225(3) 0.8697(3) 0.0296(11) Uani 1 1 d . . .
C40 C 0.2134(4) 0.0727(3) 0.8104(3) 0.0451(14) Uani 1 1 d . . .
H40A H 0.2059 0.0899 0.7560 0.068 Uiso 1 1 calc R . .
H40B H 0.2117 0.0057 0.8348 0.068 Uiso 1 1 calc R . .
H40C H 0.2766 0.0907 0.8024 0.068 Uiso 1 1 calc R . .
C41 C 0.1450(4) 0.0957(3) 0.9532(3) 0.0403(13) Uani 1 1 d . . .
H41A H 0.2063 0.1185 0.9439 0.060 Uiso 1 1 calc R . .
H41B H 0.1493 0.0282 0.9753 0.060 Uiso 1 1 calc R . .
H41C H 0.0894 0.1233 0.9937 0.060 Uiso 1 1 calc R . .
C42 C 0.0321(4) 0.0895(3) 0.8847(3) 0.0423(13) Uani 1 1 d . . .
H42A H -0.0222 0.1175 0.9258 0.063 Uiso 1 1 calc R . .
H42B H 0.0349 0.0220 0.9064 0.063 Uiso 1 1 calc R . .
H42C H 0.0213 0.1080 0.8315 0.063 Uiso 1 1 calc R . .
C43 C 0.4710(3) 0.2456(3) 0.7024(3) 0.0223(10) Uani 1 1 d . A .
C44 C 0.5237(4) 0.1609(3) 0.6937(3) 0.0321(11) Uani 1 1 d . . .
H44 H 0.5612 0.1519 0.6393 0.038 Uiso 1 1 calc R . .
C45 C 0.5207(5) 0.0875(3) 0.7677(4) 0.0496(16) Uani 1 1 d D A .
H45 H 0.5578 0.0299 0.7619 0.060 Uiso 1 1 calc R . .
C46 C 0.4680(4) 0.0977(3) 0.8438(3) 0.0478(15) Uani 1 1 d D . .
C47 C 0.4158(4) 0.1772(4) 0.8537(3) 0.0443(14) Uani 1 1 d D A .
H47 H 0.3773 0.1830 0.9089 0.053 Uiso 1 1 calc R . .
C48 C 0.4160(4) 0.2540(3) 0.7836(3) 0.0303(11) Uani 1 1 d . . .
H48 H 0.3789 0.3108 0.7921 0.036 Uiso 1 1 calc R A .
C50 C 0.5800(5) 0.2231(5) 0.9310(3) 0.0620(18) Uani 1 1 d . . .
H50A H 0.5584 0.2339 0.9866 0.093 Uiso 1 1 calc R . .
H50B H 0.5914 0.1564 0.9366 0.093 Uiso 1 1 calc R . .
H50C H 0.5289 0.2501 0.9071 0.093 Uiso 1 1 calc R . .
C51 C 0.7554(5) 0.2292(5) 0.9108(4) 0.0660(19) Uani 1 1 d . . .
H51A H 0.8190 0.2506 0.8692 0.099 Uiso 1 1 calc R . .
H51B H 0.7601 0.1614 0.9266 0.099 Uiso 1 1 calc R . .
H51C H 0.7383 0.2505 0.9609 0.099 Uiso 1 1 calc R . .
C52 C 0.6556(4) 0.3715(4) 0.8667(3) 0.0438(14) Uani 1 1 d . . .
H52A H 0.7138 0.4030 0.8252 0.066 Uiso 1 1 calc R . .
H52B H 0.6409 0.3809 0.9217 0.066 Uiso 1 1 calc R . .
H52C H 0.5991 0.3970 0.8493 0.066 Uiso 1 1 calc R . .
C53 C 0.6757(4) 0.2683(3) 0.8729(3) 0.0357(12) Uani 1 1 d . . .
C54 C 0.7649(4) 0.1705(3) 0.7689(3) 0.0350(12) Uani 1 1 d . . .
H54 H 0.7839 0.1264 0.8120 0.042 Uiso 1 1 calc R . .
C55 C 0.7073(3) 0.2506(3) 0.7867(3) 0.0289(11) Uani 1 1 d . . .
C56 C 0.6781(3) 0.3127(3) 0.7234(3) 0.0266(10) Uani 1 1 d . . .
H56 H 0.6371 0.3673 0.7335 0.032 Uiso 1 1 calc R . .
C57 C 0.7085(3) 0.2958(3) 0.6449(3) 0.0227(10) Uani 1 1 d . . .
C58 C 0.7677(3) 0.2164(3) 0.6288(3) 0.0267(10) Uani 1 1 d . . .
H58 H 0.7890 0.2060 0.5749 0.032 Uiso 1 1 calc R . .
C59 C 0.7960(4) 0.1514(3) 0.6921(3) 0.0313(11) Uani 1 1 d . . .
C60 C 0.8594(4) 0.0617(4) 0.6776(3) 0.0452(14) Uani 1 1 d . . .
C61 C 0.8985(7) 0.0585(5) 0.5884(4) 0.103(3) Uani 1 1 d . . .
H61A H 0.9370 0.1114 0.5524 0.155 Uiso 1 1 calc R . .
H61B H 0.8435 0.0611 0.5713 0.155 Uiso 1 1 calc R . .
H61C H 0.9408 0.0009 0.5828 0.155 Uiso 1 1 calc R . .
C62 C 0.9457(7) 0.0511(6) 0.7054(7) 0.113(4) Uani 1 1 d . . .
H62A H 0.9821 0.1062 0.6754 0.169 Uiso 1 1 calc R . .
H62B H 0.9896 -0.0037 0.6925 0.169 Uiso 1 1 calc R . .
H62C H 0.9206 0.0440 0.7661 0.169 Uiso 1 1 calc R . .
C63 C 0.8001(7) -0.0199(5) 0.7331(6) 0.111(3) Uani 1 1 d . . .
H63A H 0.8422 -0.0775 0.7268 0.167 Uiso 1 1 calc R . .
H63B H 0.7445 -0.0168 0.7165 0.167 Uiso 1 1 calc R . .
H63C H 0.7752 -0.0183 0.7919 0.167 Uiso 1 1 calc R . .
C64 C 0.2181(8) 0.2344(6) 1.0865(6) 0.121(4) Uani 1 1 d . . .
H64A H 0.1777 0.2122 1.0665 0.181 Uiso 1 1 calc R . .
H64B H 0.1767 0.2492 1.1400 0.181 Uiso 1 1 calc R . .
H64C H 0.2705 0.1863 1.0949 0.181 Uiso 1 1 calc R . .
C65 C 0.2613(5) 0.3162(5) 1.0252(4) 0.0672(19) Uani 1 1 d . . .
C66 C 0.2361(5) 0.3540(5) 0.9549(4) 0.0615(18) Uani 1 1 d . . .
H66 H 0.1889 0.3264 0.9492 0.074 Uiso 1 1 calc R . .
C67 C 0.2766(6) 0.4291(6) 0.8941(5) 0.081(2) Uani 1 1 d . . .
H67 H 0.2575 0.4533 0.8467 0.097 Uiso 1 1 calc R . .
C68 C 0.3431(6) 0.4695(5) 0.9000(5) 0.073(2) Uani 1 1 d . . .
H68 H 0.3714 0.5212 0.8554 0.088 Uiso 1 1 calc R . .
C69 C 0.3725(5) 0.4402(6) 0.9671(6) 0.082(2) Uani 1 1 d . . .
H69 H 0.4181 0.4713 0.9713 0.098 Uiso 1 1 calc R . .
C70 C 0.3299(5) 0.3586(6) 1.0319(6) 0.083(2) Uani 1 1 d . . .
H70 H 0.3492 0.3341 1.0791 0.099 Uiso 1 1 calc R . .
C71 C 0.9727(6) 0.5184(6) 0.4027(5) 0.0212(19) Uiso 0.50 1 d P . .
H71 H 0.9426 0.4894 0.3809 0.025 Uiso 0.50 1 calc PR . .
C72 C 1.0078(9) 0.5891(9) 0.3622(8) 0.059(3) Uiso 0.50 1 d P . .
H72 H 1.0038 0.6152 0.3081 0.071 Uiso 0.50 1 calc PR . .
C73 C 0.9760(6) 0.4776(5) 0.4834(5) 0.076(2) Uiso 1 1 d . . .
C74 C 0.9476(10) 0.3650(9) 0.6137(8) 0.061(3) Uiso 0.50 1 d P . .
H74 H 0.9193 0.3090 0.6495 0.073 Uiso 0.50 1 calc PR . .
C75 C 0.9442(9) 0.4027(9) 0.5342(8) 0.056(3) Uiso 0.50 1 d P . .
H75 H 0.9150 0.3685 0.5161 0.068 Uiso 0.50 1 calc PR . .

loop_
_atom_site_aniso_label
_atom_site_aniso_U_11
_atom_site_aniso_U_22
_atom_site_aniso_U_33
_atom_site_aniso_U_23
_atom_site_aniso_U_13
_atom_site_aniso_U_12
P1 0.0185(6) 0.0177(6) 0.0176(6) -0.0044(4) -0.0036(5) -0.0026(5)
P2 0.0198(6) 0.0170(6) 0.0187(6) -0.0050(5) -0.0066(5) -0.0009(5)
P3 0.0185(6) 0.0170(6) 0.0175(6) -0.0049(4) -0.0049(5) -0.0020(4)
B1 0.019(3) 0.019(3) 0.020(3) -0.004(2) -0.007(2) 0.000(2)
B2 0.022(3) 0.019(2) 0.018(2) -0.008(2) -0.007(2) -0.004(2)
B3 0.023(3) 0.016(2) 0.018(3) -0.002(2) -0.006(2) -0.001(2)
O1 0.0201(15) 0.0168(15) 0.0190(15) -0.0058(12) -0.0075(12) 0.0005(12)
O2 0.0169(15) 0.0183(15) 0.0217(15) -0.0054(12) -0.0039(12) -0.0026(12)
O3 0.0190(15) 0.0168(15) 0.0199(15) -0.0038(12) -0.0059(12) -0.0022(12)
O4 0.0185(15) 0.0201(15) 0.0186(15) -0.0060(12) -0.0051(12) -0.0017(12)
O5 0.0209(16) 0.0168(15) 0.0167(15) -0.0043(12) -0.0048(12) -0.0024(12)
O6 0.0201(16) 0.0176(15) 0.0193(15) -0.0046(12) -0.0067(12) -0.0021(12)
O7 0.0189(15) 0.0179(15) 0.0210(15) -0.0058(12) -0.0071(12) -0.0027(12)
O8 0.0206(16) 0.0205(15) 0.0190(15) -0.0047(12) -0.0054(12) -0.0049(12)
O9 0.0184(15) 0.0189(15) 0.0193(15) -0.0037(12) -0.0057(12) -0.0025(12)
O10 0.056(3) 0.041(2) 0.087(3) -0.027(2) -0.043(2) -0.002(2)
O11 0.063(3) 0.039(2) 0.0284(19) -0.0161(16) -0.0075(18) -0.0050(18)
C1 0.047(3) 0.036(3) 0.066(4) -0.021(3) -0.036(3) 0.004(3)
C2 0.032(3) 0.029(3) 0.046(3) -0.017(2) -0.023(2) 0.001(2)
C3 0.053(3) 0.043(3) 0.034(3) -0.010(2) -0.024(3) -0.009(3)
C4 0.040(3) 0.037(3) 0.029(3) -0.005(2) -0.015(2) -0.017(2)
C5 0.021(2) 0.019(2) 0.026(2) -0.0096(19) -0.0073(19) 0.0039(19)
C6 0.036(3) 0.023(2) 0.032(3) -0.005(2) -0.017(2) -0.004(2)
C7 0.035(3) 0.024(2) 0.050(3) -0.009(2) -0.022(2) -0.008(2)
C8 0.140(7) 0.049(4) 0.054(4) -0.022(3) -0.060(4) 0.053(4)
C9 0.041(3) 0.025(3) 0.077(4) -0.009(3) -0.026(3) 0.002(2)
C10 0.038(3) 0.023(3) 0.058(4) 0.000(2) -0.005(3) 0.001(2)
C11 0.044(3) 0.022(2) 0.031(3) -0.008(2) -0.013(2) 0.006(2)
C12 0.034(3) 0.019(2) 0.027(3) -0.006(2) -0.007(2) 0.000(2)
C13 0.026(2) 0.023(2) 0.018(2) -0.0071(19) -0.0060(19) -0.0036(19)
C14 0.023(2) 0.018(2) 0.019(2) -0.0012(18) -0.0051(19) -0.0055(18)
C15 0.023(2) 0.019(2) 0.023(2) -0.0044(19) -0.0054(19) -0.0016(19)
C16 0.031(3) 0.022(2) 0.023(2) -0.0060(19) -0.008(2) -0.007(2)
C17 0.038(3) 0.020(2) 0.026(3) -0.009(2) -0.008(2) -0.002(2)
C18 0.047(3) 0.026(3) 0.027(3) -0.011(2) -0.017(2) -0.001(2)
C19 0.083(4) 0.034(3) 0.028(3) -0.005(2) -0.027(3) -0.009(3)
C20 0.052(4) 0.049(3) 0.044(3) -0.019(3) -0.029(3) 0.002(3)
C21 0.059(4) 0.040(3) 0.031(3) -0.018(2) -0.018(3) 0.000(3)
C22 0.039(3) 0.032(3) 0.027(3) -0.011(2) -0.001(2) -0.003(2)
C23 0.028(3) 0.025(2) 0.023(2) -0.007(2) -0.002(2) -0.005(2)
C24 0.023(2) 0.024(2) 0.029(3) -0.008(2) -0.005(2) 0.0004(19)
C25 0.026(3) 0.025(2) 0.025(2) -0.008(2) -0.009(2) -0.003(2)
C26 0.021(2) 0.017(2) 0.020(2) -0.0017(18) -0.0031(19) -0.0081(18)
C27 0.023(2) 0.023(2) 0.021(2) -0.0045(19) -0.0042(19) -0.0036(19)
C28 0.030(3) 0.031(3) 0.016(2) -0.005(2) -0.005(2) -0.008(2)
C29 0.046(4) 0.078(5) 0.072(4) -0.038(4) -0.024(3) 0.018(3)
C30 0.061(4) 0.036(3) 0.057(4) -0.024(3) 0.018(3) -0.011(3)
C31 0.073(5) 0.041(3) 0.043(3) -0.012(3) 0.020(3) -0.001(3)
C32 0.024(3) 0.034(3) 0.029(3) -0.016(2) -0.001(2) -0.003(2)
C33 0.021(2) 0.026(2) 0.021(2) -0.0083(19) -0.0053(19) -0.0054(19)
C34 0.024(2) 0.023(2) 0.023(2) -0.0069(19) -0.007(2) -0.0045(19)
C35 0.019(2) 0.024(2) 0.019(2) -0.0077(19) -0.0042(19) -0.0041(19)
C36 0.023(2) 0.023(2) 0.020(2) -0.0069(19) -0.0027(19) -0.0036(19)
C37 0.028(3) 0.023(2) 0.022(2) -0.0062(19) -0.007(2) -0.008(2)
C38 0.024(2) 0.028(3) 0.020(2) -0.0050(19) -0.0034(19) -0.008(2)
C39 0.032(3) 0.021(2) 0.027(3) -0.004(2) -0.002(2) -0.005(2)
C40 0.054(4) 0.022(3) 0.038(3) -0.004(2) 0.002(3) -0.006(2)
C41 0.038(3) 0.032(3) 0.036(3) 0.002(2) -0.008(2) -0.004(2)
C42 0.046(3) 0.028(3) 0.048(3) -0.005(2) -0.012(3) -0.010(2)
C43 0.022(2) 0.022(2) 0.025(2) -0.0046(19) -0.009(2) -0.0057(19)
C44 0.043(3) 0.021(2) 0.038(3) -0.007(2) -0.022(2) -0.001(2)
C45 0.079(4) 0.017(3) 0.075(4) 0.000(3) -0.058(4) -0.007(3)
C46 0.092(5) 0.026(3) 0.044(4) 0.008(3) -0.049(3) -0.021(3)
C47 0.057(4) 0.054(4) 0.024(3) 0.008(2) -0.020(3) -0.029(3)
C48 0.036(3) 0.031(3) 0.024(3) 0.000(2) -0.015(2) -0.007(2)
C50 0.085(5) 0.075(4) 0.027(3) -0.011(3) -0.011(3) -0.034(4)
C51 0.088(5) 0.075(4) 0.064(4) -0.037(4) -0.059(4) 0.029(4)
C52 0.057(4) 0.050(3) 0.031(3) -0.015(2) -0.020(3) 0.000(3)
C53 0.048(3) 0.041(3) 0.025(3) -0.007(2) -0.021(2) -0.003(2)
C54 0.040(3) 0.032(3) 0.033(3) -0.002(2) -0.021(2) 0.002(2)
C55 0.033(3) 0.027(3) 0.029(3) -0.003(2) -0.016(2) -0.002(2)
C56 0.029(3) 0.021(2) 0.030(3) -0.008(2) -0.012(2) 0.003(2)
C57 0.024(2) 0.022(2) 0.025(2) -0.0074(19) -0.012(2) -0.0019(19)
C58 0.029(3) 0.023(2) 0.028(3) -0.008(2) -0.012(2) 0.003(2)
C59 0.033(3) 0.024(2) 0.036(3) -0.006(2) -0.017(2) 0.005(2)
C60 0.053(4) 0.032(3) 0.046(3) -0.008(2) -0.024(3) 0.015(3)
C61 0.151(8) 0.067(5) 0.063(5) -0.032(4) -0.041(5) 0.074(5)
C62 0.109(7) 0.107(7) 0.173(9) -0.092(7) -0.104(7) 0.079(6)
C63 0.124(7) 0.034(4) 0.117(7) -0.027(4) 0.011(6) 0.003(4)
C64 0.135(8) 0.087(6) 0.087(6) -0.019(5) 0.017(6) -0.029(6)
C65 0.069(5) 0.071(5) 0.053(4) -0.022(4) -0.010(4) -0.006(4)
C66 0.056(4) 0.079(5) 0.050(4) -0.032(4) -0.017(3) 0.010(4)
C67 0.074(5) 0.076(5) 0.094(6) -0.049(5) -0.019(5) 0.007(4)
C68 0.068(5) 0.063(5) 0.096(6) -0.033(4) -0.033(4) 0.004(4)
C69 0.051(4) 0.089(6) 0.114(7) -0.052(5) -0.027(5) 0.006(4)
C70 0.053(4) 0.113(7) 0.111(7) -0.071(6) -0.042(5) 0.024(5)

loop_
_atom_type_symbol
_atom_type_description
_atom_type_scat_dispersion_real
_atom_type_scat_dispersion_imag
_atom_type_scat_source
C C 0.0033 0.0016 'International Tables Vol C Tables 4.2.6.8 and 6.1.1.4'
H H 0.0000 0.0000 'International Tables Vol C Tables 4.2.6.8 and 6.1.1.4'
B B 0.0013 0.0007 'International Tables Vol C Tables 4.2.6.8 and 6.1.1.4'
O O 0.0106 0.0060 'International Tables Vol C Tables 4.2.6.8 and 6.1.1.4'
P P 0.1023 0.0942 'International Tables Vol C Tables 4.2.6.8 and 6.1.1.4'

loop_
_geom_angle_atom_site_label_1
_geom_angle_atom_site_label_2
_geom_angle_atom_site_label_3
_geom_angle
_geom_angle_site_symmetry_1
_geom_angle_site_symmetry_3
O2 P1 O4 110.00(16) . .
O2 P1 O8 111.65(16) . 2_666
O4 P1 O8 111.15(16) . 2_666
O2 P1 C35 105.42(18) . .
O4 P1 C35 110.88(18) . .
O8 P1 C35 107.58(18) 2_666 .
O7 P2 O6 107.84(15) . .
O7 P2 O1 112.57(15) . 2_666
O6 P2 O1 111.47(16) . 2_666
O7 P2 C57 107.84(18) . .
O6 P2 C57 111.66(18) . .
O1 P2 C57 105.46(18) 2_666 .
O9 P3 O5 114.16(16) . 2_666
O9 P3 O3 104.90(15) . .
O5 P3 O3 111.68(16) 2_666 .
O9 P3 C14 110.49(18) . .
O5 P3 C14 105.65(17) 2_666 .
O3 P3 C14 110.02(18) . .
O3 B1 O1 108.9(3) . .
O3 B1 O2 106.6(3) . .
O1 B1 O2 106.6(3) . .
O3 B1 C26 114.0(4) . .
O1 B1 C26 112.2(3) . .
O2 B1 C26 108.1(3) . .
O4 B2 O5 110.1(3) . .
O4 B2 O6 102.4(3) . .
O5 B2 O6 109.0(3) . .
O4 B2 C43 111.4(3) . .
O5 B2 C43 110.4(3) . .
O6 B2 C43 113.1(3) . .
O8 B3 O9 108.8(3) . .
O8 B3 O7 109.8(3) . .
O9 B3 O7 106.4(3) . .
O8 B3 C5 109.5(3) . .
O9 B3 C5 112.5(3) . .
O7 B3 C5 109.7(3) . .
B1 O1 P2 127.9(3) . 2_666
B1 O2 P1 143.2(3) . .
B1 O3 P3 135.0(3) . .
B2 O4 P1 141.2(3) . .
B2 O5 P3 136.9(3) . 2_666
B2 O6 P2 135.1(3) . .
B3 O7 P2 144.2(3) . .
B3 O8 P1 134.6(3) . 2_666
B3 O9 P3 139.6(3) . .
O12X C49X C46 135.1(10) . .
O12X C49X H49X 112.5 . .
C46 C49X H49X 112.5 . .
O12Y C49Y C46 134.4(10) . .
O12Y C49Y H49Y 112.8 . .
C46 C49Y H49Y 112.8 . .
O10 C1 C2 125.6(5) . .
O10 C1 H1 117.2 . .
C2 C1 H1 117.2 . .
C3 C2 C7 118.9(4) . .
C3 C2 C1 120.5(5) . .
C7 C2 C1 120.6(5) . .
C2 C3 C4 120.6(5) . .
C2 C3 H3 119.7 . .
C4 C3 H3 119.7 . .
C3 C4 C5 121.5(4) . .
C3 C4 H4 119.2 . .
C5 C4 H4 119.2 . .
C4 C5 C6 116.8(4) . .
C4 C5 B3 121.0(4) . .
C6 C5 B3 122.2(4) . .
C7 C6 C5 122.0(4) . .
C7 C6 H6 119.0 . .
C5 C6 H6 119.0 . .
C6 C7 C2 120.2(4) . .
C6 C7 H7 119.9 . .
C2 C7 H7 119.9 . .
C11 C8 H8A 109.5 . .
C11 C8 H8B 109.5 . .
H8A C8 H8B 109.5 . .
C11 C8 H8C 109.5 . .
H8A C8 H8C 109.5 . .
H8B C8 H8C 109.5 . .
C11 C9 H9A 109.5 . .
C11 C9 H9B 109.5 . .
H9A C9 H9B 109.5 . .
C11 C9 H9C 109.5 . .
H9A C9 H9C 109.5 . .
H9B C9 H9C 109.5 . .
C11 C10 H10A 109.5 . .
C11 C10 H10B 109.5 . .
H10A C10 H10B 109.5 . .
C11 C10 H10C 109.5 . .
H10A C10 H10C 109.5 . .
H10B C10 H10C 109.5 . .
C9 C11 C8 109.2(5) . .
C9 C11 C10 108.7(4) . .
C8 C11 C10 108.6(5) . .
C9 C11 C12 108.9(4) . .
C8 C11 C12 111.6(4) . .
C10 C11 C12 109.7(4) . .
C13 C12 C17 117.1(4) . .
C13 C12 C11 122.2(4) . .
C17 C12 C11 120.7(4) . .
C12 C13 C14 120.7(4) . .
C12 C13 H13 119.6 . .
C14 C13 H13 119.6 . .
C15 C14 C13 120.5(4) . .
C15 C14 P3 120.4(3) . .
C13 C14 P3 118.8(3) . .
C14 C15 C16 120.5(4) . .
C14 C15 H15 119.7 . .
C16 C15 H15 119.7 . .
C15 C16 C17 117.6(4) . .
C15 C16 C18 120.5(4) . .
C17 C16 C18 121.8(4) . .
C16 C17 C12 123.5(4) . .
C16 C17 H17 118.3 . .
C12 C17 H17 118.3 . .
C21 C18 C19 107.3(4) . .
C21 C18 C16 111.7(4) . .
C19 C18 C16 110.7(4) . .
C21 C18 C20 109.2(4) . .
C19 C18 C20 109.6(4) . .
C16 C18 C20 108.4(4) . .
C18 C19 H19A 109.5 . .
C18 C19 H19B 109.5 . .
H19A C19 H19B 109.5 . .
C18 C19 H19C 109.5 . .
H19A C19 H19C 109.5 . .
H19B C19 H19C 109.5 . .
C18 C20 H20A 109.5 . .
C18 C20 H20B 109.5 . .
H20A C20 H20B 109.5 . .
C18 C20 H20C 109.5 . .
H20A C20 H20C 109.5 . .
H20B C20 H20C 109.5 . .
C18 C21 H21A 109.5 . .
C18 C21 H21B 109.5 . .
H21A C21 H21B 109.5 . .
C18 C21 H21C 109.5 . .
H21A C21 H21C 109.5 . .
H21B C21 H21C 109.5 . .
O11 C22 C23 125.3(5) . .
O11 C22 H22 117.3 . .
C23 C22 H22 117.3 . .
C28 C23 C24 119.6(4) . .
C28 C23 C22 120.4(4) . .
C24 C23 C22 120.0(4) . .
C25 C24 C23 120.4(4) . .
C25 C24 H24 119.8 . .
C23 C24 H24 119.8 . .
C24 C25 C26 120.9(4) . .
C24 C25 H25 119.5 . .
C26 C25 H25 119.5 . .
C25 C26 C27 117.2(4) . .
C25 C26 B1 122.6(4) . .
C27 C26 B1 120.1(4) . .
C28 C27 C26 122.2(4) . .
C28 C27 H27 118.9 . .
C26 C27 H27 118.9 . .
C27 C28 C23 119.5(4) . .
C27 C28 H28 120.2 . .
C23 C28 H28 120.2 . .
C32 C29 H29A 109.5 . .
C32 C29 H29B 109.5 . .
H29A C29 H29B 109.5 . .
C32 C29 H29C 109.5 . .
H29A C29 H29C 109.5 . .
H29B C29 H29C 109.5 . .
C32 C30 H30A 109.5 . .
C32 C30 H30B 109.5 . .
H30A C30 H30B 109.5 . .
C32 C30 H30C 109.5 . .
H30A C30 H30C 109.5 . .
H30B C30 H30C 109.5 . .
C32 C31 H31A 109.5 . .
C32 C31 H31B 109.5 . .
H31A C31 H31B 109.5 . .
C32 C31 H31C 109.5 . .
H31A C31 H31C 109.5 . .
H31B C31 H31C 109.5 . .
C31 C32 C33 113.4(4) . .
C31 C32 C30 109.3(5) . .
C33 C32 C30 110.5(4) . .
C31 C32 C29 110.7(5) . .
C33 C32 C29 108.1(4) . .
C30 C32 C29 104.4(5) . .
C38 C33 C34 117.0(4) . .
C38 C33 C32 123.5(4) . .
C34 C33 C32 119.5(4) . .
C35 C34 C33 121.4(4) . .
C35 C34 H34 119.3 . .
C33 C34 H34 119.3 . .
C34 C35 C36 120.5(4) . .
C34 C35 P1 119.1(3) . .
C36 C35 P1 120.4(3) . .
C37 C36 C35 119.9(4) . .
C37 C36 H36 120.0 . .
C35 C36 H36 120.0 . .
C36 C37 C38 118.0(4) . .
C36 C37 C39 122.2(4) . .
C38 C37 C39 119.8(4) . .
C33 C38 C37 123.2(4) . .
C33 C38 H38 118.4 . .
C37 C38 H38 118.4 . .
C40 C39 C37 111.9(4) . .
C40 C39 C41 107.9(4) . .
C37 C39 C41 109.6(4) . .
C40 C39 C42 108.4(4) . .
C37 C39 C42 109.5(4) . .
C41 C39 C42 109.4(4) . .
C39 C40 H40A 109.5 . .
C39 C40 H40B 109.5 . .
H40A C40 H40B 109.5 . .
C39 C40 H40C 109.5 . .
H40A C40 H40C 109.5 . .
H40B C40 H40C 109.5 . .
C39 C41 H41A 109.5 . .
C39 C41 H41B 109.5 . .
H41A C41 H41B 109.5 . .
C39 C41 H41C 109.5 . .
H41A C41 H41C 109.5 . .
H41B C41 H41C 109.5 . .
C39 C42 H42A 109.5 . .
C39 C42 H42B 109.5 . .
H42A C42 H42B 109.5 . .
C39 C42 H42C 109.5 . .
H42A C42 H42C 109.5 . .
H42B C42 H42C 109.5 . .
C44 C43 C48 117.8(4) . .
C44 C43 B2 122.3(4) . .
C48 C43 B2 119.8(4) . .
C43 C44 C45 119.0(5) . .
C43 C44 H44 120.5 . .
C45 C44 H44 120.5 . .
C46 C45 C44 121.7(5) . .
C46 C45 H45 119.2 . .
C44 C45 H45 119.2 . .
C45 C46 C47 120.4(5) . .
C45 C46 C49X 109.2(6) . .
C47 C46 C49X 130.4(7) . .
C45 C46 C49Y 130.7(6) . .
C47 C46 C49Y 108.9(6) . .
C46 C47 C48 121.5(5) . .
C46 C47 H47 119.2 . .
C48 C47 H47 119.2 . .
C43 C48 C47 119.6(5) . .
C43 C48 H48 120.2 . .
C47 C48 H48 120.2 . .
C53 C50 H50A 109.5 . .
C53 C50 H50B 109.5 . .
H50A C50 H50B 109.5 . .
C53 C50 H50C 109.5 . .
H50A C50 H50C 109.5 . .
H50B C50 H50C 109.5 . .
C53 C51 H51A 109.5 . .
C53 C51 H51B 109.5 . .
H51A C51 H51B 109.5 . .
C53 C51 H51C 109.5 . .
H51A C51 H51C 109.5 . .
H51B C51 H51C 109.5 . .
C53 C52 H52A 109.5 . .
C53 C52 H52B 109.5 . .
H52A C52 H52B 109.5 . .
C53 C52 H52C 109.5 . .
H52A C52 H52C 109.5 . .
H52B C52 H52C 109.5 . .
C52 C53 C50 108.0(5) . .
C52 C53 C55 111.3(4) . .
C50 C53 C55 108.2(4) . .
C52 C53 C51 107.7(4) . .
C50 C53 C51 110.2(5) . .
C55 C53 C51 111.4(4) . .
C59 C54 C55 123.8(4) . .
C59 C54 H54 118.1 . .
C55 C54 H54 118.1 . .
C56 C55 C54 116.9(4) . .
C56 C55 C53 121.6(4) . .
C54 C55 C53 121.5(4) . .
C55 C56 C57 120.8(4) . .
C55 C56 H56 119.6 . .
C57 C56 H56 119.6 . .
C58 C57 C56 120.7(4) . .
C58 C57 P2 121.5(3) . .
C56 C57 P2 117.8(3) . .
C57 C58 C59 119.9(4) . .
C57 C58 H58 120.1 . .
C59 C58 H58 120.1 . .
C54 C59 C58 117.9(4) . .
C54 C59 C60 120.5(4) . .
C58 C59 C60 121.6(4) . .
C61 C60 C63 109.4(6) . .
C61 C60 C62 109.0(6) . .
C63 C60 C62 106.6(7) . .
C61 C60 C59 113.4(4) . .
C63 C60 C59 109.5(5) . .
C62 C60 C59 108.7(5) . .
C60 C61 H61A 109.5 . .
C60 C61 H61B 109.5 . .
H61A C61 H61B 109.5 . .
C60 C61 H61C 109.5 . .
H61A C61 H61C 109.5 . .
H61B C61 H61C 109.5 . .
C60 C62 H62A 109.5 . .
C60 C62 H62B 109.5 . .
H62A C62 H62B 109.5 . .
C60 C62 H62C 109.5 . .
H62A C62 H62C 109.5 . .
H62B C62 H62C 109.5 . .
C60 C63 H63A 109.5 . .
C60 C63 H63B 109.5 . .
H63A C63 H63B 109.5 . .
C60 C63 H63C 109.5 . .
H63A C63 H63C 109.5 . .
H63B C63 H63C 109.5 . .
C65 C64 H64A 109.5 . .
C65 C64 H64B 109.5 . .
H64A C64 H64B 109.5 . .
C65 C64 H64C 109.5 . .
H64A C64 H64C 109.5 . .
H64B C64 H64C 109.5 . .
C66 C65 C70 117.5(7) . .
C66 C65 C64 119.5(8) . .
C70 C65 C64 122.9(8) . .
C67 C66 C65 121.9(7) . .
C67 C66 H66 119.0 . .
C65 C66 H66 119.0 . .
C68 C67 C66 120.7(9) . .
C68 C67 H67 119.7 . .
C66 C67 H67 119.7 . .
C67 C68 C69 123.1(8) . .
C67 C68 H68 118.5 . .
C69 C68 H68 118.5 . .
C68 C69 C70 116.1(7) . .
C68 C69 H69 121.9 . .
C70 C69 H69 121.9 . .
C65 C70 C69 120.6(8) . .
C65 C70 H70 119.7 . .
C69 C70 H70 119.7 . .
C72 C71 C73 119.4(10) . .
C72 C71 H71 120.3 . .
C73 C71 H71 120.3 . .
C71 C72 C74 125.1(13) . 2_766
C71 C72 H72 117.4 . .
C74 C72 H72 117.4 2_766 .
C75 C73 C71 128.0(9) . .
C75 C73 C73 112.0(10) . 2_766
C71 C73 C73 120.0(9) . 2_766
C72 C74 C75 116.8(13) 2_766 .
C72 C74 H74 121.6 2_766 .
C75 C74 H74 121.6 . .
C73 C75 C74 126.6(12) . .
C73 C75 H75 116.7 . .
C74 C75 H75 116.7 . .

loop_
_geom_bond_atom_site_label_1
_geom_bond_atom_site_label_2
_geom_bond_distance
_geom_bond_site_symmetry_2
P1 O2 1.514(3) .
P1 O4 1.516(3) .
P1 O8 1.527(3) 2_666
P1 C35 1.771(4) .
P2 O7 1.521(3) .
P2 O6 1.523(3) .
P2 O1 1.536(3) 2_666
P2 C57 1.767(4) .
P3 O9 1.520(3) .
P3 O5 1.527(3) 2_666
P3 O3 1.529(3) .
P3 C14 1.768(4) .
B1 O3 1.489(6) .
B1 O1 1.491(5) .
B1 O2 1.491(5) .
B1 C26 1.587(6) .
B2 O4 1.478(6) .
B2 O5 1.489(5) .
B2 O6 1.497(5) .
B2 C43 1.593(6) .
B3 O8 1.482(5) .
B3 O9 1.491(6) .
B3 O7 1.494(5) .
B3 C5 1.592(7) .
O1 P2 1.536(3) 2_666
O5 P3 1.527(3) 2_666
O8 P1 1.527(3) 2_666
O10 C1 1.204(6) .
O11 C22 1.206(6) .
C49X O12X 1.2013(13) .
C49X C46 1.429(8) .
C49X H49X 0.9500 .
C49Y O12Y 1.2020(13) .
C49Y C46 1.457(8) .
C49Y H49Y 0.9500 .
C1 C2 1.468(7) .
C1 H1 0.9500 .
C2 C3 1.379(7) .
C2 C7 1.381(7) .
C3 C4 1.385(7) .
C3 H3 0.9500 .
C4 C5 1.388(6) .
C4 H4 0.9500 .
C5 C6 1.394(6) .
C6 C7 1.380(6) .
C6 H6 0.9500 .
C7 H7 0.9500 .
C8 C11 1.523(7) .
C8 H8A 0.9800 .
C8 H8B 0.9800 .
C8 H8C 0.9800 .
C9 C11 1.510(7) .
C9 H9A 0.9800 .
C9 H9B 0.9800 .
C9 H9C 0.9800 .
C10 C11 1.531(7) .
C10 H10A 0.9800 .
C10 H10B 0.9800 .
C10 H10C 0.9800 .
C11 C12 1.534(6) .
C12 C13 1.387(6) .
C12 C17 1.397(6) .
C13 C14 1.393(6) .
C13 H13 0.9500 .
C14 C15 1.386(6) .
C15 C16 1.386(6) .
C15 H15 0.9500 .
C16 C17 1.390(6) .
C16 C18 1.534(6) .
C17 H17 0.9500 .
C18 C21 1.529(7) .
C18 C19 1.533(7) .
C18 C20 1.534(7) .
C19 H19A 0.9800 .
C19 H19B 0.9800 .
C19 H19C 0.9800 .
C20 H20A 0.9800 .
C20 H20B 0.9800 .
C20 H20C 0.9800 .
C21 H21A 0.9800 .
C21 H21B 0.9800 .
C21 H21C 0.9800 .
C22 C23 1.468(6) .
C22 H22 0.9500 .
C23 C28 1.386(6) .
C23 C24 1.390(6) .
C24 C25 1.385(6) .
C24 H24 0.9500 .
C25 C26 1.399(6) .
C25 H25 0.9500 .
C26 C27 1.399(6) .
C27 C28 1.378(6) .
C27 H27 0.9500 .
C28 H28 0.9500 .
C29 C32 1.556(8) .
C29 H29A 0.9800 .
C29 H29B 0.9800 .
C29 H29C 0.9800 .
C30 C32 1.526(7) .
C30 H30A 0.9800 .
C30 H30B 0.9800 .
C30 H30C 0.9800 .
C31 C32 1.487(7) .
C31 H31A 0.9800 .
C31 H31B 0.9800 .
C31 H31C 0.9800 .
C32 C33 1.522(6) .
C33 C38 1.390(6) .
C33 C34 1.393(6) .
C34 C35 1.374(6) .
C34 H34 0.9500 .
C35 C36 1.396(6) .
C36 C37 1.388(6) .
C36 H36 0.9500 .
C37 C38 1.394(6) .
C37 C39 1.529(6) .
C38 H38 0.9500 .
C39 C40 1.527(7) .
C39 C41 1.531(7) .
C39 C42 1.531(7) .
C40 H40A 0.9800 .
C40 H40B 0.9800 .
C40 H40C 0.9800 .
C41 H41A 0.9800 .
C41 H41B 0.9800 .
C41 H41C 0.9800 .
C42 H42A 0.9800 .
C42 H42B 0.9800 .
C42 H42C 0.9800 .
C43 C44 1.389(6) .
C43 C48 1.391(6) .
C44 C45 1.433(7) .
C44 H44 0.9500 .
C45 C46 1.318(8) .
C45 H45 0.9500 .
C46 C47 1.323(8) .
C47 C48 1.421(7) .
C47 H47 0.9500 .
C48 H48 0.9500 .
C50 C53 1.530(8) .
C50 H50A 0.9800 .
C50 H50B 0.9800 .
C50 H50C 0.9800 .
C51 C53 1.532(7) .
C51 H51A 0.9800 .
C51 H51B 0.9800 .
C51 H51C 0.9800 .
C52 C53 1.524(7) .
C52 H52A 0.9800 .
C52 H52B 0.9800 .
C52 H52C 0.9800 .
C53 C55 1.531(6) .
C54 C59 1.383(7) .
C54 C55 1.392(7) .
C54 H54 0.9500 .
C55 C56 1.390(6) .
C56 C57 1.396(6) .
C56 H56 0.9500 .
C57 C58 1.384(6) .
C58 C59 1.398(6) .
C58 H58 0.9500 .
C59 C60 1.529(7) .
C60 C61 1.488(8) .
C60 C63 1.510(9) .
C60 C62 1.525(9) .
C61 H61A 0.9800 .
C61 H61B 0.9800 .
C61 H61C 0.9800 .
C62 H62A 0.9800 .
C62 H62B 0.9800 .
C62 H62C 0.9800 .
C63 H63A 0.9800 .
C63 H63B 0.9800 .
C63 H63C 0.9800 .
C64 C65 1.438(10) .
C64 H64A 0.9800 .
C64 H64B 0.9800 .
C64 H64C 0.9800 .
C65 C66 1.383(9) .
C65 C70 1.388(10) .
C66 C67 1.350(10) .
C66 H66 0.9500 .
C67 C68 1.334(10) .
C67 H67 0.9500 .
C68 C69 1.365(11) .
C68 H68 0.9500 .
C69 C70 1.454(11) .
C69 H69 0.9500 .
C70 H70 0.9500 .
C71 C72 1.182(14) .
C71 C73 1.405(11) .
C71 H71 0.9500 .
C72 C74 1.331(17) 2_766
C72 H72 0.9500 .
C73 C75 1.254(13) .
C73 C73 1.476(14) 2_766
C74 C72 1.331(17) 2_766
C74 C75 1.382(17) .
C74 H74 0.9500 .
C75 H75 0.9500 .

loop_
_geom_torsion_atom_site_label_1
_geom_torsion_atom_site_label_2
_geom_torsion_atom_site_label_3
_geom_torsion_atom_site_label_4
_geom_torsion
_geom_torsion_site_symmetry_1
_geom_torsion_site_symmetry_4
O3 B1 O1 P2 59.2(4) . 2_666
O2 B1 O1 P2 -55.4(4) . 2_666
C26 B1 O1 P2 -173.6(3) . 2_666
O3 B1 O2 P1 -13.7(6) . .
O1 B1 O2 P1 102.5(5) . .
C26 B1 O2 P1 -136.7(4) . .
O4 P1 O2 B1 25.3(5) . .
O8 P1 O2 B1 -98.6(5) 2_666 .
C35 P1 O2 B1 144.9(4) . .
O1 B1 O3 P3 54.7(5) . .
O2 B1 O3 P3 169.3(3) . .
C26 B1 O3 P3 -71.5(5) . .
O9 P3 O3 B1 175.1(4) . .
O5 P3 O3 B1 -60.7(4) 2_666 .
C14 P3 O3 B1 56.2(4) . .
O5 B2 O4 P1 27.2(6) . .
O6 B2 O4 P1 143.1(3) . .
C43 B2 O4 P1 -95.6(5) . .
O2 P1 O4 B2 -148.1(4) . .
O8 P1 O4 B2 -23.9(5) 2_666 .
C35 P1 O4 B2 95.7(4) . .
O4 B2 O5 P3 67.8(5) . 2_666
O6 B2 O5 P3 -43.9(5) . 2_666
C43 B2 O5 P3 -168.7(3) . 2_666
O4 B2 O6 P2 -177.6(3) . .
O5 B2 O6 P2 -60.9(5) . .
C43 B2 O6 P2 62.3(5) . .
O7 P2 O6 B2 177.2(3) . .
O1 P2 O6 B2 53.2(4) 2_666 .
C57 P2 O6 B2 -64.5(4) . .
O8 B3 O7 P2 -87.6(5) . .
O9 B3 O7 P2 30.1(6) . .
C5 B3 O7 P2 152.0(4) . .
O6 P2 O7 B3 -25.3(5) . .
O1 P2 O7 B3 98.1(5) 2_666 .
C57 P2 O7 B3 -146.0(4) . .
O9 B3 O8 P1 -76.2(5) . 2_666
O7 B3 O8 P1 39.9(5) . 2_666
C5 B3 O8 P1 160.5(3) . 2_666
O8 B3 O9 P3 -24.5(6) . .
O7 B3 O9 P3 -142.8(3) . .
C5 B3 O9 P3 97.0(5) . .
O5 P3 O9 B3 25.2(5) 2_666 .
O3 P3 O9 B3 147.8(4) . .
C14 P3 O9 B3 -93.7(4) . .
O10 C1 C2 C3 -179.6(5) . .
O10 C1 C2 C7 0.7(8) . .
C7 C2 C3 C4 0.7(8) . .
C1 C2 C3 C4 -179.0(5) . .
C2 C3 C4 C5 -0.3(8) . .
C3 C4 C5 C6 -0.1(7) . .
C3 C4 C5 B3 179.5(5) . .
O8 B3 C5 C4 -167.6(4) . .
O9 B3 C5 C4 71.3(5) . .
O7 B3 C5 C4 -46.9(5) . .
O8 B3 C5 C6 12.1(6) . .
O9 B3 C5 C6 -109.1(4) . .
O7 B3 C5 C6 132.7(4) . .
C4 C5 C6 C7 0.1(7) . .
B3 C5 C6 C7 -179.6(4) . .
C5 C6 C7 C2 0.4(7) . .
C3 C2 C7 C6 -0.8(7) . .
C1 C2 C7 C6 179.0(5) . .
C9 C11 C12 C13 108.4(5) . .
C8 C11 C12 C13 -12.2(7) . .
C10 C11 C12 C13 -132.7(5) . .
C9 C11 C12 C17 -72.0(6) . .
C8 C11 C12 C17 167.4(5) . .
C10 C11 C12 C17 46.8(6) . .
C17 C12 C13 C14 -2.2(6) . .
C11 C12 C13 C14 177.4(4) . .
C12 C13 C14 C15 -0.1(6) . .
C12 C13 C14 P3 173.3(3) . .
O9 P3 C14 C15 -24.1(4) . .
O5 P3 C14 C15 -148.0(3) 2_666 .
O3 P3 C14 C15 91.3(4) . .
O9 P3 C14 C13 162.5(3) . .
O5 P3 C14 C13 38.6(4) 2_666 .
O3 P3 C14 C13 -82.1(4) . .
C13 C14 C15 C16 2.6(6) . .
P3 C14 C15 C16 -170.7(3) . .
C14 C15 C16 C17 -2.6(6) . .
C14 C15 C16 C18 179.4(4) . .
C15 C16 C17 C12 0.2(7) . .
C18 C16 C17 C12 178.2(4) . .
C13 C12 C17 C16 2.2(7) . .
C11 C12 C17 C16 -177.4(4) . .
C15 C16 C18 C21 -161.6(4) . .
C17 C16 C18 C21 20.5(6) . .
C15 C16 C18 C19 -42.1(6) . .
C17 C16 C18 C19 140.0(5) . .
C15 C16 C18 C20 78.1(5) . .
C17 C16 C18 C20 -99.8(5) . .
O11 C22 C23 C28 3.9(7) . .
O11 C22 C23 C24 -174.6(5) . .
C28 C23 C24 C25 -3.1(6) . .
C22 C23 C24 C25 175.5(4) . .
C23 C24 C25 C26 1.4(6) . .
C24 C25 C26 C27 1.5(6) . .
C24 C25 C26 B1 177.7(4) . .
O3 B1 C26 C25 153.5(4) . .
O1 B1 C26 C25 29.1(6) . .
O2 B1 C26 C25 -88.2(5) . .
O3 B1 C26 C27 -30.4(5) . .
O1 B1 C26 C27 -154.8(4) . .
O2 B1 C26 C27 87.9(5) . .
C25 C26 C27 C28 -2.7(6) . .
B1 C26 C27 C28 -179.0(4) . .
C26 C27 C28 C23 1.0(6) . .
C24 C23 C28 C27 1.9(6) . .
C22 C23 C28 C27 -176.7(4) . .
C31 C32 C33 C38 16.0(7) . .
C30 C32 C33 C38 139.1(5) . .
C29 C32 C33 C38 -107.2(5) . .
C31 C32 C33 C34 -165.3(5) . .
C30 C32 C33 C34 -42.2(6) . .
C29 C32 C33 C34 71.4(6) . .
C38 C33 C34 C35 0.6(6) . .
C32 C33 C34 C35 -178.2(4) . .
C33 C34 C35 C36 0.6(7) . .
C33 C34 C35 P1 -178.8(3) . .
O2 P1 C35 C34 -0.3(4) . .
O4 P1 C35 C34 118.7(3) . .
O8 P1 C35 C34 -119.5(4) 2_666 .
O2 P1 C35 C36 -179.6(3) . .
O4 P1 C35 C36 -60.6(4) . .
O8 P1 C35 C36 61.1(4) 2_666 .
C34 C35 C36 C37 -1.0(7) . .
P1 C35 C36 C37 178.3(3) . .
C35 C36 C37 C38 0.4(6) . .
C35 C36 C37 C39 -178.7(4) . .
C34 C33 C38 C37 -1.2(7) . .
C32 C33 C38 C37 177.4(4) . .
C36 C37 C38 C33 0.8(7) . .
C39 C37 C38 C33 179.9(4) . .
C36 C37 C39 C40 -5.0(6) . .
C38 C37 C39 C40 175.9(4) . .
C36 C37 C39 C41 114.7(5) . .
C38 C37 C39 C41 -64.4(5) . .
C36 C37 C39 C42 -125.2(5) . .
C38 C37 C39 C42 55.7(6) . .
O4 B2 C43 C44 155.4(4) . .
O5 B2 C43 C44 32.7(6) . .
O6 B2 C43 C44 -89.8(5) . .
O4 B2 C43 C48 -26.8(5) . .
O5 B2 C43 C48 -149.5(4) . .
O6 B2 C43 C48 88.0(5) . .
C48 C43 C44 C45 -1.2(7) . .
B2 C43 C44 C45 176.7(4) . .
C43 C44 C45 C46 1.2(7) . .
C44 C45 C46 C47 0.0(5) . .
C44 C45 C46 C49X -177.9(5) . .
C44 C45 C46 C49Y 177.3(5) . .
O12X C49X C46 C45 18.9(11) . .
O12X C49X C46 C47 -158.7(9) . .
O12X C49X C46 C49Y -171.0(19) . .
O12Y C49Y C46 C45 -161.4(9) . .
O12Y C49Y C46 C47 16.1(11) . .
O12Y C49Y C46 C49X -173.8(19) . .
C45 C46 C47 C48 -1.1(5) . .
C49X C46 C47 C48 176.2(5) . .
C49Y C46 C47 C48 -178.9(5) . .
C44 C43 C48 C47 0.1(7) . .
B2 C43 C48 C47 -177.8(4) . .
C46 C47 C48 C43 1.1(7) . .
C59 C54 C55 C56 1.8(7) . .
C59 C54 C55 C53 -179.5(5) . .
C52 C53 C55 C56 -26.9(6) . .
C50 C53 C55 C56 91.6(6) . .
C51 C53 C55 C56 -147.1(5) . .
C52 C53 C55 C54 154.5(5) . .
C50 C53 C55 C54 -87.0(6) . .
C51 C53 C55 C54 34.3(7) . .
C54 C55 C56 C57 -2.0(7) . .
C53 C55 C56 C57 179.3(4) . .
C55 C56 C57 C58 0.6(7) . .
C55 C56 C57 P2 179.5(4) . .
O7 P2 C57 C58 -120.5(4) . .
O6 P2 C57 C58 121.2(4) . .
O1 P2 C57 C58 0.0(4) 2_666 .
O7 P2 C57 C56 60.6(4) . .
O6 P2 C57 C56 -57.7(4) . .
O1 P2 C57 C56 -178.9(3) 2_666 .
C56 C57 C58 C59 1.1(7) . .
P2 C57 C58 C59 -177.7(4) . .
C55 C54 C59 C58 -0.1(7) . .
C55 C54 C59 C60 179.8(5) . .
C57 C58 C59 C54 -1.4(7) . .
C57 C58 C59 C60 178.7(5) . .
C54 C59 C60 C61 -171.5(6) . .
C58 C59 C60 C61 8.5(8) . .
C54 C59 C60 C63 66.0(7) . .
C58 C59 C60 C63 -114.1(7) . .
C54 C59 C60 C62 -50.1(8) . .
C58 C59 C60 C62 129.9(6) . .
C70 C65 C66 C67 0.4(10) . .
C64 C65 C66 C67 -178.0(7) . .
C65 C66 C67 C68 0.1(10) . .
C66 C67 C68 C69 -1.7(11) . .
C67 C68 C69 C70 2.5(11) . .
C66 C65 C70 C69 0.5(10) . .
C64 C65 C70 C69 178.9(7) . .
C68 C69 C70 C65 -1.9(10) . .
C73 C71 C72 C74 0.6(19) . 2_766
C72 C71 C73 C75 -178.7(12) . .
C72 C71 C73 C73 -0.8(15) . 2_766
C71 C73 C75 C74 -179.2(10) . .
C73 C73 C75 C74 2.7(18) 2_766 .
C72 C74 C75 C73 -3(2) 2_766 .
